data_2227805
loop_
_publ_author_name
'Zhang, Kou-Lin'
'Huang, Han'
'Ng, Seik Weng'

_publ_section_title
;
 2,2'-Biimidazolium 5-amino-2,4,6-tribromoisophthalate
;
_journal_coeditor_code LH5152
_journal_issue 11
_journal_name_full 'Acta Crystallographica Section E'
_journal_page_first o2919
_journal_paper_doi 10.1107/S1600536810041899
_journal_volume 66
_journal_year 2010
_chemical_formula_iupac 'C6 H8 N4 2+, C8 H2 Br3 N O4 2-'
_chemical_formula_moiety 'C6 H8 N4 2+, C8 H2 Br3 N O4 2-'
_chemical_formula_sum 'C14 H10 Br3 N5 O4'
_chemical_formula_weight 552.00
_chemical_name_systematic
;
2,2'-Biimidazolium 5-amino-2,4,6-tribromoisophthalate
;
_space_group_IT_number 2
_symmetry_cell_setting triclinic
_symmetry_space_group_name_Hall '-P 1'
_symmetry_space_group_name_H-M 'P -1'
_atom_sites_solution_hydrogens geom
_atom_sites_solution_primary direct
_atom_sites_solution_secondary difmap
_audit_creation_method SHELXL-97
_cell_angle_alpha 90.2620(10)
_cell_angle_beta 108.3320(10)
_cell_angle_gamma 93.1360(10)
_cell_formula_units_Z 2
_cell_length_a 9.0525(10)
_cell_length_b 9.2043(10)
_cell_length_c 11.5252(12)
_cell_measurement_reflns_used 2718
_cell_measurement_temperature 293(2)
_cell_measurement_theta_max 27.4
_cell_measurement_theta_min 2.4
_cell_volume 909.96(17)
_computing_cell_refinement 'SAINT (Bruker, 2005)'
_computing_data_collection 'APEX2 (Bruker, 2005)'
_computing_data_reduction 'SAINT (Bruker, 2005)'
_computing_molecular_graphics 'X-SEED (Barbour, 2001)'
_computing_publication_material 'publCIF (Westrip, 2010)'
_computing_structure_refinement 'SHELXL97 (Sheldrick, 2008)'
_computing_structure_solution 'SHELXS97 (Sheldrick, 2008)'
_diffrn_ambient_temperature 293(2)
_diffrn_measured_fraction_theta_full 0.984
_diffrn_measured_fraction_theta_max 0.984
_diffrn_measurement_device_type 'Bruker SMART APEX'
_diffrn_measurement_method '\w scans'
_diffrn_radiation_monochromator graphite
_diffrn_radiation_source 'fine-focus sealed tube'
_diffrn_radiation_type MoK\a
_diffrn_radiation_wavelength 0.71073
_diffrn_reflns_av_R_equivalents 0.0251
_diffrn_reflns_av_sigmaI/netI 0.0410
_diffrn_reflns_limit_h_max 11
_diffrn_reflns_limit_h_min -11
_diffrn_reflns_limit_k_max 11
_diffrn_reflns_limit_k_min -11
_diffrn_reflns_limit_l_max 14
_diffrn_reflns_limit_l_min -14
_diffrn_reflns_number 8042
_diffrn_reflns_theta_full 27.48
_diffrn_reflns_theta_max 27.48
_diffrn_reflns_theta_min 1.86
_diffrn_standards_decay_% 0
_diffrn_standards_interval_count 0
_diffrn_standards_interval_time 0
_diffrn_standards_number 0
_exptl_absorpt_coefficient_mu 6.681
_exptl_absorpt_correction_T_max 0.4340
_exptl_absorpt_correction_T_min 0.2033
_exptl_absorpt_correction_type multi-scan
_exptl_absorpt_process_details '(SADABS; Sheldrick, 1996)'
_exptl_crystal_colour 'Pale yellow'
_exptl_crystal_density_diffrn 2.015
_exptl_crystal_density_method 'not measured'
_exptl_crystal_description Prism
_exptl_crystal_F_000 532
_exptl_crystal_size_max 0.35
_exptl_crystal_size_mid 0.25
_exptl_crystal_size_min 0.15
_refine_diff_density_max 0.814
_refine_diff_density_min -0.558
_refine_ls_extinction_method none
_refine_ls_goodness_of_fit_ref 1.116
_refine_ls_hydrogen_treatment mixed
_refine_ls_matrix_type full
_refine_ls_number_parameters 259
_refine_ls_number_reflns 4104
_refine_ls_number_restraints 6
_refine_ls_restrained_S_all 1.115
_refine_ls_R_factor_all 0.0535
_refine_ls_R_factor_gt 0.0348
_refine_ls_shift/su_max 0.001
_refine_ls_shift/su_mean 0.001
_refine_ls_structure_factor_coef Fsqd
_refine_ls_weighting_details 'calc w=1/[\s^2^(Fo^2^)+(0.0618P)^2^+0.4300P] where P=(Fo^2^+2Fc^2^)/3'
_refine_ls_weighting_scheme calc
_refine_ls_wR_factor_gt 0.0904
_refine_ls_wR_factor_ref 0.1196
_reflns_number_gt 3129
_reflns_number_total 4104
_reflns_threshold_expression I>2\s(I)
_cod_data_source_file lh5152.cif
_cod_data_source_block I
_cod_database_code 2227805
_cod_database_fobs_code 2227805

loop_
_symmetry_equiv_pos_as_xyz
'x, y, z'
'-x, -y, -z'

loop_
_atom_site_type_symbol
_atom_site_label
_atom_site_fract_x
_atom_site_fract_y
_atom_site_fract_z
_atom_site_U_iso_or_equiv
_atom_site_adp_type
_atom_site_calc_flag
_atom_site_refinement_flags
_atom_site_occupancy
_atom_site_disorder_assembly
_atom_site_disorder_group
Br Br1 0.44985(5) 0.68067(5) 0.04955(4) 0.03399(14) Uani d . 1 . .
Br Br2 0.30262(7) 0.89508(6) 0.45860(5) 0.05335(18) Uani d . 1 . .
Br Br3 0.80240(6) 0.52283(6) 0.52786(5) 0.05028(17) Uani d . 1 . .
O O1 0.6388(4) 0.3751(3) 0.2311(3) 0.0364(7) Uani d . 1 . .
O O2 0.8128(4) 0.5529(3) 0.2201(3) 0.0424(8) Uani d . 1 . .
O O3 0.1481(4) 0.8223(4) 0.1385(3) 0.0419(8) Uani d . 1 . .
O O4 0.3322(4) 1.0034(3) 0.1754(4) 0.0465(9) Uani d . 1 . .
N N1 0.5757(6) 0.7119(6) 0.5998(4) 0.0536(12) Uani d D 1 . .
N N2 0.7881(4) 0.1504(4) 0.2018(4) 0.0326(8) Uani d D 1 . .
N N3 0.9353(4) -0.0118(4) 0.1680(4) 0.0356(9) Uani d D 1 . .
N N4 1.1546(4) 0.2242(4) 0.1272(3) 0.0305(8) Uani d D 1 . .
N N5 1.0016(4) 0.3864(4) 0.1539(3) 0.0258(7) Uani d D 1 . .
C C1 0.6952(5) 0.5045(5) 0.2451(4) 0.0300(9) Uani d . 1 . .
C C2 0.6062(5) 0.6121(4) 0.2971(4) 0.0265(8) Uani d . 1 . .
C C3 0.4913(5) 0.6934(4) 0.2216(4) 0.0246(8) Uani d . 1 . .
C C4 0.4030(5) 0.7833(4) 0.2686(4) 0.0276(9) Uani d . 1 . .
C C5 0.4310(5) 0.7852(5) 0.3941(4) 0.0329(10) Uani d . 1 . .
C C6 0.5465(5) 0.7061(5) 0.4750(4) 0.0343(10) Uani d . 1 . .
C C7 0.6352(5) 0.6244(4) 0.4223(4) 0.0293(9) Uani d . 1 . .
C C8 0.2831(5) 0.8777(4) 0.1859(4) 0.0310(9) Uani d . 1 . .
C C9 0.7208(6) 0.0171(5) 0.2144(5) 0.0491(13) Uani d . 1 . .
H H9 0.6293 -0.0004 0.2337 0.059 Uiso calc R 1 . .
C C10 0.8132(6) -0.0853(5) 0.1932(5) 0.0485(13) Uani d . 1 . .
H H10 0.7967 -0.1857 0.1954 0.058 Uiso calc R 1 . .
C C11 0.9166(5) 0.1302(4) 0.1731(4) 0.0260(8) Uani d . 1 . .
C C12 1.0206(5) 0.2449(4) 0.1518(4) 0.0253(8) Uani d . 1 . .
C C13 1.2192(5) 0.3590(5) 0.1138(4) 0.0343(10) Uani d . 1 . .
H H13 1.3118 0.3773 0.0960 0.041 Uiso calc R 1 . .
C C14 1.1255(5) 0.4600(4) 0.1306(4) 0.0307(9) Uani d . 1 . .
H H14 1.1414 0.5604 0.1273 0.037 Uiso calc R 1 . .
H H2 0.751(7) 0.232(4) 0.217(5) 0.068(19) Uiso d D 1 . .
H H3 1.005(5) -0.054(5) 0.143(5) 0.054(16) Uiso d D 1 . .
H H4 1.215(6) 0.151(5) 0.139(6) 0.09(2) Uiso d D 1 . .
H H5 0.923(4) 0.424(5) 0.171(4) 0.035(13) Uiso d D 1 . .
H H11 0.519(6) 0.764(6) 0.631(5) 0.07(2) Uiso d D 1 . .
H H12 0.624(6) 0.640(4) 0.643(4) 0.056(18) Uiso d D 1 . .

loop_
_atom_site_aniso_label
_atom_site_aniso_U_11
_atom_site_aniso_U_22
_atom_site_aniso_U_33
_atom_site_aniso_U_12
_atom_site_aniso_U_13
_atom_site_aniso_U_23
Br1 0.0363(3) 0.0361(3) 0.0319(2) 0.01227(19) 0.01250(19) -0.00142(18)
Br2 0.0560(4) 0.0543(4) 0.0623(4) 0.0200(3) 0.0340(3) -0.0138(3)
Br3 0.0441(3) 0.0611(4) 0.0420(3) 0.0224(3) 0.0049(2) 0.0071(2)
O1 0.0342(17) 0.0232(15) 0.060(2) 0.0058(13) 0.0254(15) -0.0047(14)
O2 0.0372(19) 0.0282(17) 0.075(2) 0.0075(14) 0.0350(18) 0.0010(16)
O3 0.0223(16) 0.0374(19) 0.063(2) 0.0091(14) 0.0084(15) -0.0072(16)
O4 0.0372(19) 0.0170(16) 0.088(3) 0.0121(14) 0.0217(18) 0.0094(16)
N1 0.067(3) 0.062(3) 0.036(2) 0.020(3) 0.019(2) -0.005(2)
N2 0.0230(18) 0.0250(19) 0.055(2) 0.0067(15) 0.0198(17) -0.0002(17)
N3 0.028(2) 0.0250(19) 0.059(2) 0.0073(16) 0.0192(18) -0.0025(17)
N4 0.0188(17) 0.034(2) 0.042(2) 0.0098(15) 0.0134(15) 0.0030(16)
N5 0.0170(16) 0.0258(18) 0.0388(19) 0.0093(14) 0.0134(14) 0.0022(15)
C1 0.034(2) 0.030(2) 0.030(2) 0.0114(19) 0.0135(18) 0.0013(17)
C2 0.027(2) 0.0187(19) 0.036(2) 0.0059(16) 0.0125(17) -0.0015(16)
C3 0.028(2) 0.020(2) 0.0280(19) 0.0052(16) 0.0116(17) -0.0030(15)
C4 0.024(2) 0.021(2) 0.041(2) 0.0066(16) 0.0145(18) -0.0016(17)
C5 0.031(2) 0.030(2) 0.044(2) 0.0102(19) 0.019(2) -0.0103(19)
C6 0.034(2) 0.036(2) 0.036(2) 0.005(2) 0.015(2) -0.0061(19)
C7 0.025(2) 0.024(2) 0.039(2) 0.0078(17) 0.0091(18) 0.0007(17)
C8 0.031(2) 0.020(2) 0.048(3) 0.0161(18) 0.018(2) -0.0008(18)
C9 0.041(3) 0.034(3) 0.084(4) -0.002(2) 0.035(3) -0.002(3)
C10 0.042(3) 0.023(2) 0.088(4) 0.002(2) 0.031(3) 0.003(2)
C11 0.029(2) 0.0151(19) 0.034(2) 0.0067(16) 0.0089(17) -0.0003(16)
C12 0.030(2) 0.0144(18) 0.033(2) 0.0075(16) 0.0107(17) 0.0003(15)
C13 0.036(2) 0.027(2) 0.045(3) 0.0033(19) 0.019(2) 0.0031(19)
C14 0.035(2) 0.0154(19) 0.042(2) 0.0045(17) 0.0125(19) 0.0054(17)

loop_
_atom_type_symbol
_atom_type_description
_atom_type_scat_dispersion_real
_atom_type_scat_dispersion_imag
_atom_type_scat_source
C C 0.0033 0.0016 'International Tables Vol C Tables 4.2.6.8 and 6.1.1.4'
H H 0.0000 0.0000 'International Tables Vol C Tables 4.2.6.8 and 6.1.1.4'
N N 0.0061 0.0033 'International Tables Vol C Tables 4.2.6.8 and 6.1.1.4'
O O 0.0106 0.0060 'International Tables Vol C Tables 4.2.6.8 and 6.1.1.4'
Br Br -0.2901 2.4595 'International Tables Vol C Tables 4.2.6.8 and 6.1.1.4'

loop_
_geom_angle_atom_site_label_1
_geom_angle_atom_site_label_2
_geom_angle_atom_site_label_3
_geom_angle_site_symmetry_1
_geom_angle_site_symmetry_3
_geom_angle
_geom_angle_publ_flag
C6 N1 H11 . . 120(4) ?
C6 N1 H12 . . 118(4) ?
H11 N1 H12 . . 119(6) ?
C11 N2 C9 . . 108.4(4) ?
C11 N2 H2 . . 129(4) ?
C9 N2 H2 . . 122(4) ?
C11 N3 C10 . . 108.3(4) ?
C11 N3 H3 . . 127(4) ?
C10 N3 H3 . . 124(4) ?
C12 N4 C13 . . 107.4(4) ?
C12 N4 H4 . . 132(4) ?
C13 N4 H4 . . 117(4) ?
C12 N5 C14 . . 108.8(3) ?
C12 N5 H5 . . 124(3) ?
C14 N5 H5 . . 127(3) ?
O2 C1 O1 . . 126.7(4) ?
O2 C1 C2 . . 117.9(4) ?
O1 C1 C2 . . 115.4(4) ?
C7 C2 C3 . . 118.2(4) ?
C7 C2 C1 . . 119.9(4) ?
C3 C2 C1 . . 121.8(4) ?
C2 C3 C4 . . 121.7(4) ?
C2 C3 Br1 . . 119.4(3) ?
C4 C3 Br1 . . 118.9(3) ?
C5 C4 C3 . . 117.6(4) ?
C5 C4 C8 . . 121.0(3) ?
C3 C4 C8 . . 121.3(4) ?
C4 C5 C6 . . 123.2(4) ?
C4 C5 Br2 . . 118.3(3) ?
C6 C5 Br2 . . 118.5(3) ?
N1 C6 C7 . . 121.3(4) ?
N1 C6 C5 . . 122.5(4) ?
C7 C6 C5 . . 116.1(4) ?
C2 C7 C6 . . 123.0(4) ?
C2 C7 Br3 . . 118.6(3) ?
C6 C7 Br3 . . 118.4(3) ?
O4 C8 O3 . . 127.7(4) ?
O4 C8 C4 . . 114.7(4) ?
O3 C8 C4 . . 117.7(4) ?
C10 C9 N2 . . 107.2(4) ?
C10 C9 H9 . . 126.4 ?
N2 C9 H9 . . 126.4 ?
C9 C10 N3 . . 106.9(4) ?
C9 C10 H10 . . 126.6 ?
N3 C10 H10 . . 126.6 ?
N2 C11 N3 . . 109.2(4) ?
N2 C11 C12 . . 125.3(4) ?
N3 C11 C12 . . 125.5(4) ?
N5 C12 N4 . . 108.7(3) ?
N5 C12 C11 . . 126.1(4) ?
N4 C12 C11 . . 125.2(4) ?
C14 C13 N4 . . 108.2(4) ?
C14 C13 H13 . . 125.9 ?
N4 C13 H13 . . 125.9 ?
C13 C14 N5 . . 106.9(4) ?
C13 C14 H14 . . 126.5 ?
N5 C14 H14 . . 126.5 ?

loop_
_geom_bond_atom_site_label_1
_geom_bond_atom_site_label_2
_geom_bond_site_symmetry_2
_geom_bond_distance
_geom_bond_publ_flag
Br1 C3 . 1.901(4) ?
Br2 C5 . 1.895(4) ?
Br3 C7 . 1.911(4) ?
O1 C1 . 1.259(5) ?
O2 C1 . 1.248(5) ?
O3 C8 . 1.250(5) ?
O4 C8 . 1.237(5) ?
N1 C6 . 1.378(6) ?
N1 H11 . 0.877(10) ?
N1 H12 . 0.879(10) ?
N2 C11 . 1.327(5) ?
N2 C9 . 1.369(6) ?
N2 H2 . 0.880(10) ?
N3 C11 . 1.330(5) ?
N3 C10 . 1.373(6) ?
N3 H3 . 0.879(10) ?
N4 C12 . 1.352(5) ?
N4 C13 . 1.373(6) ?
N4 H4 . 0.880(10) ?
N5 C12 . 1.325(5) ?
N5 C14 . 1.377(5) ?
N5 H5 . 0.882(10) ?
C1 C2 . 1.541(5) ?
C2 C7 . 1.386(6) ?
C2 C3 . 1.386(5) ?
C3 C4 . 1.399(5) ?
C4 C5 . 1.388(6) ?
C4 C8 . 1.517(6) ?
C5 C6 . 1.403(6) ?
C6 C7 . 1.396(6) ?
C9 C10 . 1.364(7) ?
C9 H9 . 0.9300 ?
C10 H10 . 0.9300 ?
C11 C12 . 1.449(6) ?
C13 C14 . 1.346(6) ?
C13 H13 . 0.9300 ?
C14 H14 . 0.9300 ?

loop_
_geom_hbond_atom_site_label_D
_geom_hbond_atom_site_label_H
_geom_hbond_atom_site_label_A
_geom_hbond_site_symmetry_A
_geom_hbond_distance_DH
_geom_hbond_distance_HA
_geom_hbond_distance_DA
_geom_hbond_angle_DHA
_geom_hbond_publ_flag
N2 H2 O1 . 0.880(10) 1.74(2) 2.608(4) 168(6) yes
N3 H3 O3 1_645 0.880(10) 1.78(2) 2.624(5) 160(5) yes
N4 H4 O4 1_645 0.880(10) 1.740(10) 2.614(5) 175(7) yes
N5 H5 O2 . 0.880(10) 1.79(2) 2.636(4) 160(4) yes

loop_
_geom_torsion_atom_site_label_1
_geom_torsion_atom_site_label_2
_geom_torsion_atom_site_label_3
_geom_torsion_atom_site_label_4
_geom_torsion_site_symmetry_1
_geom_torsion_site_symmetry_2
_geom_torsion_site_symmetry_3
_geom_torsion_site_symmetry_4
_geom_torsion
_geom_torsion_publ_flag
O2 C1 C2 C7 . . . . -96.8(5) ?
O1 C1 C2 C7 . . . . 83.9(5) ?
O2 C1 C2 C3 . . . . 86.3(5) ?
O1 C1 C2 C3 . . . . -93.0(5) ?
C7 C2 C3 C4 . . . . -1.5(6) ?
C1 C2 C3 C4 . . . . 175.4(4) ?
C7 C2 C3 Br1 . . . . 179.4(3) ?
C1 C2 C3 Br1 . . . . -3.7(5) ?
C2 C3 C4 C5 . . . . -2.0(6) ?
Br1 C3 C4 C5 . . . . 177.1(3) ?
C2 C3 C4 C8 . . . . 176.9(4) ?
Br1 C3 C4 C8 . . . . -4.1(5) ?
C3 C4 C5 C6 . . . . 2.5(6) ?
C8 C4 C5 C6 . . . . -176.4(4) ?
C3 C4 C5 Br2 . . . . -175.5(3) ?
C8 C4 C5 Br2 . . . . 5.6(6) ?
C4 C5 C6 N1 . . . . 178.2(5) ?
Br2 C5 C6 N1 . . . . -3.8(6) ?
C4 C5 C6 C7 . . . . 0.6(7) ?
Br2 C5 C6 C7 . . . . 178.6(3) ?
C3 C2 C7 C6 . . . . 4.9(6) ?
C1 C2 C7 C6 . . . . -172.0(4) ?
C3 C2 C7 Br3 . . . . -176.0(3) ?
C1 C2 C7 Br3 . . . . 7.0(5) ?
N1 C6 C7 C2 . . . . 177.9(4) ?
C5 C6 C7 C2 . . . . -4.4(6) ?
N1 C6 C7 Br3 . . . . -1.2(6) ?
C5 C6 C7 Br3 . . . . 176.5(3) ?
C5 C4 C8 O4 . . . . 85.3(5) ?
C3 C4 C8 O4 . . . . -93.6(5) ?
C5 C4 C8 O3 . . . . -93.5(5) ?
C3 C4 C8 O3 . . . . 87.6(5) ?
C11 N2 C9 C10 . . . . 0.4(6) ?
N2 C9 C10 N3 . . . . 0.0(7) ?
C11 N3 C10 C9 . . . . -0.4(6) ?
C9 N2 C11 N3 . . . . -0.7(5) ?
C9 N2 C11 C12 . . . . 179.9(4) ?
C10 N3 C11 N2 . . . . 0.7(5) ?
C10 N3 C11 C12 . . . . -179.9(4) ?
C14 N5 C12 N4 . . . . -0.2(5) ?
C14 N5 C12 C11 . . . . 179.4(4) ?
C13 N4 C12 N5 . . . . 0.0(5) ?
C13 N4 C12 C11 . . . . -179.7(4) ?
N2 C11 C12 N5 . . . . -2.3(7) ?
N3 C11 C12 N5 . . . . 178.4(4) ?
N2 C11 C12 N4 . . . . 177.3(4) ?
N3 C11 C12 N4 . . . . -2.0(7) ?
C12 N4 C13 C14 . . . . 0.2(5) ?
N4 C13 C14 N5 . . . . -0.4(5) ?
C12 N5 C14 C13 . . . . 0.4(5) ?

loop_
_cod_related_entry_id
_cod_related_entry_database
_cod_related_entry_code
1 ChemSpider 30656284
